data_7135873
loop_
_publ_author_name
'Dzielak, Hubert'
'Bonarek, Pawel J.'
'Zakrzewski, Jakub J.'
'Ohkoshi, Shin-ichi'
'Chorazy, Szymon'

_publ_section_title
;
 Nitrito-\kN ligand in pentacyanidocobaltate(III) linkers as a polarity
 inducer in heterometallic frameworks incorporating lanthanide(III)
 molecular nanomagnets
;
_journal_name_full 'Chemical Communications'
_journal_paper_doi 10.1039/D6CC02035F
_journal_year 2026
_chemical_absolute_configuration unk
_chemical_formula_moiety 'C25 H24 Co N10 O10 Pr, 2(H2 O)'
_chemical_formula_sum 'C25 H28 Co N10 O12 Pr'
_chemical_formula_weight 860.41
_space_group_IT_number 36
_space_group_name_Hall 'C 2c -2'
_space_group_name_H-M_alt 'C m c 21'
_symmetry_cell_setting orthorhombic
_symmetry_Int_Tables_number 36
_symmetry_space_group_name_Hall 'C 2c -2'
_symmetry_space_group_name_H-M 'C m c 21'
_atom_sites_solution_hydrogens mixed
_audit_conform_dict_location ftp://ftp.iucr.org/pub/cif_core.dic
_audit_conform_dict_name cif_core.dic
_audit_conform_dict_version 2.4.5
_audit_creation_date 2026-05-26T15:39:05-00:00
_audit_creation_method 'WinGX routine CIF_UPDATE'
_audit_update_record
;
2026-05-27 deposited with the CCDC.	2026-06-01 downloaded from the CCDC.
;
_cell_angle_alpha 90
_cell_angle_beta 90
_cell_angle_gamma 90
_cell_formula_units_Z 4
_cell_length_a 22.982(2)
_cell_length_b 7.5099(7)
_cell_length_c 18.3574(18)
_cell_measurement_reflns_used 14660
_cell_measurement_temperature 100(2)
_cell_measurement_theta_max 26.022
_cell_measurement_theta_min 2.219
_cell_measurement_wavelength 0.71073
_cell_volume 3168.3(5)
_computing_data_collection 'Bruker APEX4 (Bruker, 2021)'
_computing_data_reduction 'SAINT (Bruker, 2021)'
_computing_molecular_graphics 'Ortep for Windows (Farrugia, 2012)'
_computing_publication_material 'WinGX (Farrugia, 2012)'
_computing_structure_refinement 'SHELXL-2019/2 (Sheldrick, 2019)'
_computing_structure_solution 'SHELXT 2018/2 (Sheldrick, 2018)'
_diffrn_ambient_temperature 100(2)
_diffrn_measured_fraction_theta_full 0.989
_diffrn_measured_fraction_theta_max 0.986
_diffrn_measurement_device_type 'Bruker D8 Venture'
_diffrn_measurement_method \w
_diffrn_radiation_detector 'CPAD Photon III'
_diffrn_radiation_probe x-ray
_diffrn_radiation_type MoK\a
_diffrn_radiation_wavelength 0.71073
_diffrn_reflns_av_R_equivalents 0.0654
_diffrn_reflns_av_unetI/netI 0.0584
_diffrn_reflns_Laue_measured_fraction_full 0.989
_diffrn_reflns_Laue_measured_fraction_max 0.986
_diffrn_reflns_limit_h_max 28
_diffrn_reflns_limit_h_min -28
_diffrn_reflns_limit_k_max 9
_diffrn_reflns_limit_k_min -7
_diffrn_reflns_limit_l_max 22
_diffrn_reflns_limit_l_min -22
_diffrn_reflns_number 14660
_diffrn_reflns_point_group_measured_fraction_full 0.986
_diffrn_reflns_point_group_measured_fraction_max 0.98
_diffrn_reflns_theta_full 25.242
_diffrn_reflns_theta_max 26.022
_diffrn_reflns_theta_min 2.219
_diffrn_standards_decay_% 0
_diffrn_standards_interval_count 0
_diffrn_standards_interval_time 0
_diffrn_standards_number 0
_exptl_absorpt_coefficient_mu 2.121
_exptl_absorpt_correction_T_max 0.7454
_exptl_absorpt_correction_T_min 0.5678
_exptl_absorpt_correction_type multi-scan
_exptl_absorpt_process_details 'SADABS-2016/2 (Bruker,2016/2)'
_exptl_crystal_colour green
_exptl_crystal_density_diffrn 1.804
_exptl_crystal_density_method 'not measured'
_exptl_crystal_description plate
_exptl_crystal_F_000 1720
_exptl_crystal_size_max 0.55
_exptl_crystal_size_mid 0.25
_exptl_crystal_size_min 0.02
_refine_diff_density_max 0.809
_refine_diff_density_min -1.337
_refine_diff_density_rms 0.11
_refine_ls_abs_structure_details
;
 Refined as an inversion twin.
;
_refine_ls_abs_structure_Flack 0.04(3)
_refine_ls_extinction_method none
_refine_ls_goodness_of_fit_ref 1.101
_refine_ls_hydrogen_treatment constr
_refine_ls_matrix_type full
_refine_ls_number_constraints 0
_refine_ls_number_parameters 261
_refine_ls_number_reflns 3146
_refine_ls_number_restraints 22
_refine_ls_restrained_S_all 1.098
_refine_ls_R_factor_all 0.0452
_refine_ls_R_factor_gt 0.0405
_refine_ls_shift/su_max 0
_refine_ls_shift/su_mean 0
_refine_ls_structure_factor_coef Fsqd
_refine_ls_weighting_details 'w=1/[\s^2^(Fo^2^)+21.0613P] where P=(Fo^2^+2Fc^2^)/3'
_refine_ls_weighting_scheme calc
_refine_ls_wR_factor_gt 0.08
_refine_ls_wR_factor_ref 0.0818
_reflns_Friedel_coverage 0.922
_reflns_Friedel_fraction_full 0.982
_reflns_Friedel_fraction_max 0.974
_reflns_number_gt 2906
_reflns_number_total 3146
_reflns_threshold_expression 'I > 2\s(I)'
_cod_data_source_file d6cc02035f2.cif
_cod_data_source_block PrCoNO2
_cod_database_code 7135873
_shelx_estimated_absorpt_t_min 0.388
_shelx_estimated_absorpt_t_max 0.959
_shelx_shelxl_version_number 2019/3

loop_
_symmetry_equiv_pos_as_xyz
'x, y, z'
'-x, -y, z+1/2'
'x, -y, z+1/2'
'-x, y, z'
'x+1/2, y+1/2, z'
'-x+1/2, -y+1/2, z+1/2'
'x+1/2, -y+1/2, z+1/2'
'-x+1/2, y+1/2, z'

loop_
_atom_site_label
_atom_site_type_symbol
_atom_site_fract_x
_atom_site_fract_y
_atom_site_fract_z
_atom_site_U_iso_or_equiv
_atom_site_adp_type
_atom_site_occupancy
_atom_site_site_symmetry_order
_atom_site_calc_flag
_atom_site_refinement_flags_posn
_atom_site_refinement_flags_adp
_atom_site_refinement_flags_occupancy
_atom_site_disorder_assembly
_atom_site_disorder_group
Co1 Co 0.5 0.8797(3) 0.82681(9) 0.0150(4) Uani 1 2 d DS T P . .
Pr1 Pr 0.5 0.62381(9) 0.55268(2) 0.01287(16) Uani 1 2 d DS T P A .
C1 C 0.5 0.7131(19) 0.7474(8) 0.021(3) Uani 1 2 d S TU P A .
N1 N 0.5 0.6266(17) 0.6967(5) 0.024(3) Uani 1 2 d S T P . .
C2 C 0.5125(6) 1.061(2) 0.7563(8) 0.006(4) Uani 0.5 1 d . U P A -1
N2 N 0.5173(7) 1.169(2) 0.7111(8) 0.028(5) Uani 0.5 1 d . U P A -1
C3 C 0.5 0.695(2) 0.8976(7) 0.020(3) Uani 1 2 d S T P A .
N3 N 0.5 0.5929(17) 0.9433(6) 0.023(3) Uani 1 2 d S T P . .
C4 C 0.5 1.038(2) 0.9058(7) 0.019(3) Uani 1 2 d S T P A .
N4 N 0.5 1.1338(18) 0.9554(6) 0.022(3) Uani 1 2 d S T P . .
C5 C 0.5821(7) 0.887(8) 0.8382(14) 0.021(5) Uani 0.5 1 d D . P A -1
N5 N 0.6331(12) 0.894(3) 0.8485(14) 0.024(3) Uani 0.5 1 d . . P A -1
N6 N 0.4180(6) 0.893(7) 0.8143(8) 0.021(5) Uani 0.5 1 d D . P A -1
O1 O 0.3958(6) 0.918(2) 0.7521(7) 0.031(4) Uani 0.5 1 d D . P A -1
O2 O 0.3819(9) 0.900(3) 0.8661(10) 0.024(3) Uani 0.5 1 d D . P A -1
O3 O 0.4351(3) 0.8653(9) 0.6030(3) 0.0235(14) Uani 1 1 d G . . . .
H3A H 0.412815 0.932558 0.576282 0.035 Uiso 1 1 d DG U . A .
H3B H 0.44397 0.93132 0.640326 0.035 Uiso 1 1 d DG U . A .
O4 O 0.4356(3) 0.3781(10) 0.6024(3) 0.0335(17) Uani 1 1 d . . . . .
H4A H 0.454348 0.320524 0.636855 0.05 Uiso 1 1 d R U . A .
H4B H 0.429484 0.297147 0.568656 0.05 Uiso 1 1 d R U . . .
O5 O 0.4024(3) 0.6330(11) 0.4967(3) 0.0270(17) Uani 1 1 d . . . . .
N7 N 0.3758(3) 0.5878(10) 0.4345(4) 0.0154(17) Uani 1 1 d . . . . .
C6 C 0.4007(4) 0.6215(14) 0.3695(5) 0.023(2) Uani 1 1 d . . . . .
H6 H 0.437383 0.679531 0.367805 0.028 Uiso 1 1 calc R U . . .
C7 C 0.3741(4) 0.5738(12) 0.3061(5) 0.019(2) Uani 1 1 d . . . . .
H7 H 0.393253 0.593721 0.26096 0.023 Uiso 1 1 calc R U . . .
C8 C 0.3190(3) 0.4957(19) 0.3070(7) 0.0191(17) Uani 1 1 d . . . . .
C9 C 0.2928(4) 0.4698(14) 0.3749(5) 0.019(2) Uani 1 1 d . . . . .
H9 H 0.254893 0.419692 0.377834 0.023 Uiso 1 1 calc R U . . .
C10 C 0.3221(4) 0.5171(15) 0.4376(5) 0.020(2) Uani 1 1 d . . . . .
H10 H 0.304013 0.499553 0.483631 0.024 Uiso 1 1 calc R U . . .
C11 C 0.3013(4) 0.3114(14) 0.1190(5) 0.025(2) Uani 1 1 d . . . . .
H11 H 0.325449 0.269754 0.080542 0.03 Uiso 1 1 calc R U . . .
C12 C 0.3262(4) 0.3739(15) 0.1811(5) 0.027(2) Uani 1 1 d . . . . .
H12 H 0.367402 0.378035 0.185172 0.033 Uiso 1 1 calc R U . . .
C13 C 0.2919(4) 0.4320(13) 0.2389(5) 0.016(2) Uani 1 1 d . . . . .
C14 C 0.2316(4) 0.4268(13) 0.2305(5) 0.020(2) Uani 1 1 d . . . . .
H14 H 0.206792 0.467009 0.268429 0.024 Uiso 1 1 calc R U . . .
C15 C 0.2087(4) 0.3623(15) 0.1664(5) 0.028(2) Uani 1 1 d . . . . .
H15 H 0.167619 0.356073 0.160653 0.034 Uiso 1 1 calc R U . . .
N8 N 0.2438(3) 0.3075(11) 0.1111(4) 0.0209(18) Uani 1 1 d . . . . .
O6 O 0.2211(3) 0.2494(10) 0.0483(5) 0.0380(17) Uani 1 1 d . . . . .
O7 O 0.3828(3) 0.1230(12) 0.5188(4) 0.0350(18) Uani 1 1 d G . . . .
H7A H 0.354274 0.199115 0.519927 0.053 Uiso 1 1 d G U . . .
H7B H 0.367496 0.027167 0.500366 0.053 Uiso 1 1 d G U . . .

loop_
_atom_site_aniso_label
_atom_site_aniso_U_11
_atom_site_aniso_U_22
_atom_site_aniso_U_33
_atom_site_aniso_U_23
_atom_site_aniso_U_13
_atom_site_aniso_U_12
Co1 0.0234(9) 0.0118(10) 0.0097(8) -0.0009(8) 0 0
Pr1 0.0231(3) 0.0094(3) 0.0061(2) 0.0001(5) 0 0
C1 0.025(6) 0.012(7) 0.028(7) 0.010(6) 0 0
N1 0.050(7) 0.015(6) 0.008(5) 0.005(5) 0 0
C2 0.006(4) 0.006(4) 0.006(4) -0.0010(15) -0.0004(14) 0.0001(15)
N2 0.053(13) 0.007(8) 0.024(8) -0.006(6) -0.009(6) -0.004(7)
C3 0.038(8) 0.013(8) 0.010(6) -0.009(6) 0 0
N3 0.035(7) 0.017(8) 0.018(6) 0.003(5) 0 0
C4 0.016(6) 0.021(9) 0.020(7) 0.006(6) 0 0
N4 0.034(6) 0.018(7) 0.015(6) 0.002(6) 0 0
C5 0.044(6) 0.010(6) 0.008(14) -0.002(16) 0.007(5) 0.008(9)
N5 0.021(11) 0.033(6) 0.019(9) -0.009(6) 0.003(4) -0.013(6)
N6 0.044(6) 0.010(6) 0.008(14) -0.002(16) 0.007(5) 0.008(9)
O1 0.042(8) 0.031(10) 0.022(7) -0.007(6) -0.001(6) 0.006(7)
O2 0.021(11) 0.033(6) 0.019(9) -0.009(6) 0.003(4) -0.013(6)
O3 0.031(3) 0.019(4) 0.020(3) -0.004(3) -0.002(2) 0.000(3)
O4 0.048(4) 0.029(5) 0.024(3) 0.002(4) 0.002(3) -0.016(4)
O5 0.027(3) 0.040(5) 0.014(3) 0.000(3) -0.002(2) -0.008(4)
N7 0.024(4) 0.010(5) 0.013(3) -0.003(3) -0.003(3) -0.002(3)
C6 0.030(5) 0.022(6) 0.017(4) 0.007(5) 0.003(4) 0.001(5)
C7 0.022(4) 0.021(5) 0.015(4) -0.001(4) 0.003(4) -0.005(4)
C8 0.026(4) 0.013(4) 0.018(4) 0.003(3) -0.007(5) -0.001(6)
C9 0.017(4) 0.018(6) 0.023(5) -0.004(5) 0.002(4) -0.004(4)
C10 0.023(5) 0.025(7) 0.013(4) 0.000(4) 0.005(3) -0.004(5)
C11 0.024(5) 0.027(6) 0.024(5) -0.002(4) 0.000(4) 0.008(4)
C12 0.032(5) 0.028(7) 0.021(5) -0.003(5) -0.005(4) -0.006(5)
C13 0.027(5) 0.005(5) 0.015(4) 0.004(4) 0.000(4) 0.002(4)
C14 0.031(5) 0.012(5) 0.017(4) -0.004(4) -0.006(4) -0.002(4)
C15 0.022(5) 0.028(7) 0.034(5) 0.008(5) -0.007(4) -0.001(5)
N8 0.034(4) 0.016(5) 0.013(4) -0.003(3) -0.009(3) 0.000(3)
O6 0.043(3) 0.049(4) 0.022(3) -0.016(5) -0.014(5) 0.005(3)
O7 0.041(4) 0.029(5) 0.036(4) -0.004(4) 0.005(3) 0.010(4)

loop_
_atom_type_symbol
_atom_type_description
_atom_type_scat_dispersion_real
_atom_type_scat_dispersion_imag
_atom_type_scat_source
C C 0.0033 0.0016 'International Tables Vol C Tables 4.2.6.8 and 6.1.1.4'
Pr Pr -0.218 2.8214 'International Tables Vol C Tables 4.2.6.8 and 6.1.1.4'
Co Co 0.3494 0.9721 'International Tables Vol C Tables 4.2.6.8 and 6.1.1.4'
H H 0 0 'International Tables Vol C Tables 4.2.6.8 and 6.1.1.4'
N N 0.0061 0.0033 'International Tables Vol C Tables 4.2.6.8 and 6.1.1.4'
O O 0.0106 0.006 'International Tables Vol C Tables 4.2.6.8 and 6.1.1.4'

loop_
_geom_angle_atom_site_label_1
_geom_angle_atom_site_label_2
_geom_angle_atom_site_label_3
_geom_angle
_geom_angle_site_symmetry_1
_geom_angle_site_symmetry_3
_geom_angle_publ_flag
C2 Co1 C4 94.3(6) . . ?
C2 Co1 C3 171.3(4) . . ?
C4 Co1 C3 86.1(6) . . ?
C2 Co1 C1 87.1(6) . . ?
C4 Co1 C1 178.6(6) . . ?
C3 Co1 C1 92.6(6) . . ?
C2 Co1 C5 84.5(15) . . ?
C4 Co1 C5 84.1(14) . . ?
C3 Co1 C5 86.9(15) . . ?
C1 Co1 C5 95.8(14) . . ?
C2 Co1 N6 91.8(11) . . ?
C4 Co1 N6 93.5(11) . . ?
C3 Co1 N6 96.9(11) . . ?
C1 Co1 N6 86.7(11) . . ?
C5 Co1 N6 175.4(7) . . ?
O5 Pr1 O5 130.7(3) 4_655 . ?
O5 Pr1 O3 132.0(2) 4_655 . ?
O5 Pr1 O3 66.1(2) . . ?
O5 Pr1 O3 66.1(2) 4_655 4_655 ?
O5 Pr1 O3 132.0(2) . 4_655 ?
O3 Pr1 O3 72.5(3) . 4_655 ?
O5 Pr1 O4 134.5(3) 4_655 . ?
O5 Pr1 O4 68.9(2) . . ?
O3 Pr1 O4 92.6(2) . . ?
O3 Pr1 O4 137.4(2) 4_655 . ?
O5 Pr1 O4 68.9(2) 4_655 4_655 ?
O5 Pr1 O4 134.5(3) . 4_655 ?
O3 Pr1 O4 137.4(2) . 4_655 ?
O3 Pr1 O4 92.6(2) 4_655 4_655 ?
O4 Pr1 O4 71.4(3) . 4_655 ?
O5 Pr1 N3 72.19(19) 4_655 2_664 ?
O5 Pr1 N3 72.19(19) . 2_664 ?
O3 Pr1 N3 137.46(19) . 2_664 ?
O3 Pr1 N3 137.46(19) 4_655 2_664 ?
O4 Pr1 N3 79.7(3) . 2_664 ?
O4 Pr1 N3 79.7(3) 4_655 2_664 ?
O5 Pr1 N4 71.84(19) 4_655 2_674 ?
O5 Pr1 N4 71.84(19) . 2_674 ?
O3 Pr1 N4 75.1(3) . 2_674 ?
O3 Pr1 N4 75.1(3) 4_655 2_674 ?
O4 Pr1 N4 140.5(2) . 2_674 ?
O4 Pr1 N4 140.5(2) 4_655 2_674 ?
N3 Pr1 N4 84.6(4) 2_664 2_674 ?
O5 Pr1 N1 114.59(15) 4_655 . ?
O5 Pr1 N1 114.59(14) . . ?
O3 Pr1 N1 68.2(3) . . ?
O3 Pr1 N1 68.2(3) 4_655 . ?
O4 Pr1 N1 69.3(3) . . ?
O4 Pr1 N1 69.3(3) 4_655 . ?
N3 Pr1 N1 141.4(4) 2_664 . ?
N4 Pr1 N1 134.0(4) 2_674 . ?
N1 C1 Co1 174.3(12) . . ?
C1 N1 Pr1 145.5(11) . . ?
N2 C2 Co1 176.1(13) . . ?
N3 C3 Co1 175.7(12) . . ?
C3 N3 Pr1 176.5(11) . 2_665 ?
N4 C4 Co1 179.2(13) . . ?
C4 N4 Pr1 172.9(11) . 2_675 ?
N5 C5 Co1 177(3) . . ?
O1 N6 O2 114.2(14) . . ?
O1 N6 Co1 121.1(12) . . ?
O2 N6 Co1 124.2(12) . . ?
Pr1 O3 H3A 123.9 . . ?
Pr1 O3 H3B 123.9 . . ?
H3A O3 H3B 104.6 . . ?
Pr1 O4 H4A 109.3 . . ?
Pr1 O4 H4B 110 . . ?
H4A O4 H4B 104.2 . . ?
N7 O5 Pr1 139.7(5) . . ?
O5 N7 C6 121.0(8) . . ?
O5 N7 C10 118.9(7) . . ?
C6 N7 C10 120.0(8) . . ?
N7 C6 C7 121.2(9) . . ?
N7 C6 H6 119.4 . . ?
C7 C6 H6 119.4 . . ?
C6 C7 C8 120.5(10) . . ?
C6 C7 H7 119.8 . . ?
C8 C7 H7 119.8 . . ?
C9 C8 C7 117.4(10) . . ?
C9 C8 C13 121.9(8) . . ?
C7 C8 C13 120.6(10) . . ?
C10 C9 C8 119.9(9) . . ?
C10 C9 H9 120.1 . . ?
C8 C9 H9 120.1 . . ?
N7 C10 C9 120.9(8) . . ?
N7 C10 H10 119.5 . . ?
C9 C10 H10 119.5 . . ?
N8 C11 C12 121.1(9) . . ?
N8 C11 H11 119.5 . . ?
C12 C11 H11 119.5 . . ?
C11 C12 C13 120.6(9) . . ?
C11 C12 H12 119.7 . . ?
C13 C12 H12 119.7 . . ?
C14 C13 C12 118.1(9) . . ?
C14 C13 C8 121.5(8) . . ?
C12 C13 C8 120.5(8) . . ?
C15 C14 C13 119.0(9) . . ?
C15 C14 H14 120.5 . . ?
C13 C14 H14 120.5 . . ?
N8 C15 C14 121.1(9) . . ?
N8 C15 H15 119.5 . . ?
C14 C15 H15 119.5 . . ?
O6 N8 C11 119.2(8) . . ?
O6 N8 C15 120.7(8) . . ?
C11 N8 C15 120.1(8) . . ?
H7A O7 H7B 104.3 . . ?

loop_
_geom_bond_atom_site_label_1
_geom_bond_atom_site_label_2
_geom_bond_distance
_geom_bond_site_symmetry_2
_geom_bond_publ_flag
Co1 C2 1.899(16) . ?
Co1 C4 1.872(15) . ?
Co1 C3 1.898(15) . ?
Co1 C1 1.922(15) . ?
Co1 C5 1.899(16) . ?
Co1 N6 1.901(14) . ?
Pr1 O5 2.467(6) 4_655 ?
Pr1 O5 2.468(6) . ?
Pr1 O3 2.524(6) . ?
Pr1 O3 2.524(6) 4_655 ?
Pr1 O4 2.536(7) . ?
Pr1 O4 2.536(7) 4_655 ?
Pr1 N3 2.584(12) 2_664 ?
Pr1 N4 2.551(12) 2_674 ?
Pr1 N1 2.644(10) . ?
C1 N1 1.135(17) . ?
C2 N2 1.17(2) . ?
C3 N3 1.140(17) . ?
C4 N4 1.163(18) . ?
C5 N5 1.19(3) . ?
N6 O1 1.264(17) . ?
N6 O2 1.262(19) . ?
O3 H3A 0.8701 . ?
O3 H3B 0.87 . ?
O4 H4A 0.879 . ?
O4 H4B 0.879 . ?
O5 N7 1.339(9) . ?
N7 C6 1.347(11) . ?
N7 C10 1.346(12) . ?
C6 C7 1.362(13) . ?
C6 H6 0.95 . ?
C7 C8 1.396(12) . ?
C7 H7 0.95 . ?
C8 C9 1.397(15) . ?
C8 C13 1.477(15) . ?
C9 C10 1.381(12) . ?
C9 H9 0.95 . ?
C10 H10 0.95 . ?
C11 N8 1.331(12) . ?
C11 C12 1.360(13) . ?
C11 H11 0.95 . ?
C12 C13 1.392(13) . ?
C12 H12 0.95 . ?
C13 C14 1.393(13) . ?
C14 C15 1.378(13) . ?
C14 H14 0.95 . ?
C15 N8 1.360(12) . ?
C15 H15 0.95 . ?
N8 O6 1.337(11) . ?
O7 H7A 0.8708 . ?
O7 H7B 0.8699 . ?

loop_
_geom_torsion_atom_site_label_1
_geom_torsion_atom_site_label_2
_geom_torsion_atom_site_label_3
_geom_torsion_atom_site_label_4
_geom_torsion
_geom_torsion_site_symmetry_1
_geom_torsion_site_symmetry_2
_geom_torsion_site_symmetry_3
_geom_torsion_site_symmetry_4
_geom_torsion_publ_flag
Pr1 O5 N7 C6 -43.3(14) . . . . ?
Pr1 O5 N7 C10 140.5(8) . . . . ?
O5 N7 C6 C7 179.2(9) . . . . ?
C10 N7 C6 C7 -4.7(15) . . . . ?
N7 C6 C7 C8 2.9(16) . . . . ?
C6 C7 C8 C9 0.2(17) . . . . ?
C6 C7 C8 C13 -175.6(10) . . . . ?
C7 C8 C9 C10 -1.5(17) . . . . ?
C13 C8 C9 C10 174.2(11) . . . . ?
O5 N7 C10 C9 179.5(9) . . . . ?
C6 N7 C10 C9 3.3(15) . . . . ?
C8 C9 C10 N7 -0.2(17) . . . . ?
N8 C11 C12 C13 1.4(17) . . . . ?
C11 C12 C13 C14 -1.0(16) . . . . ?
C11 C12 C13 C8 178.5(11) . . . . ?
C9 C8 C13 C14 32.7(16) . . . . ?
C7 C8 C13 C14 -151.7(10) . . . . ?
C9 C8 C13 C12 -146.7(12) . . . . ?
C7 C8 C13 C12 28.8(17) . . . . ?
C12 C13 C14 C15 1.0(14) . . . . ?
C8 C13 C14 C15 -178.5(11) . . . . ?
C13 C14 C15 N8 -1.3(15) . . . . ?
C12 C11 N8 O6 178.2(9) . . . . ?
C12 C11 N8 C15 -1.7(16) . . . . ?
C14 C15 N8 O6 -178.3(9) . . . . ?
C14 C15 N8 C11 1.6(15) . . . . ?
